data_7025289
loop_
_publ_author_name
'Vallet, Valerie'
'Fischer, Andreas'
'Szab\'o, Zolt\'an'
'Grenthe, Ingmar'

_publ_section_title
;
 The structure and bonding of Y, Eu, U, Am and Cm complexes as studied by
 quantum chemical methods and X-ray crystallography.
;
_journal_issue 33
_journal_name_full 'Dalton transactions (Cambridge, England : 2003)'
_journal_page_first 7666
_journal_page_last 7672
_journal_paper_doi 10.1039/b926508b
_journal_volume 39
_journal_year 2010
_chemical_compound_source 'Local laboratory'
_chemical_formula_moiety 'C24 H16 Eu F9 O8 S3'
_chemical_formula_sum 'C24 H16 Eu F9 O8 S3'
_chemical_formula_weight 851.518
_chemical_name_systematic
;
?
;
_space_group_IT_number 2
_symmetry_cell_setting triclinic
_symmetry_space_group_name_Hall '-P 1'
_symmetry_space_group_name_H-M 'P -1'
_atom_sites_solution_primary direct
_atom_sites_solution_secondary difmap
_audit_update_record
;
2008-12-11 # Formatted by publCIF
;
_cell_angle_alpha 110.729(12)
_cell_angle_beta 103.190(13)
_cell_angle_gamma 103.929(10)
_cell_formula_units_Z 2
_cell_length_a 10.311(2)
_cell_length_b 11.835(2)
_cell_length_c 14.257(2)
_cell_measurement_reflns_used 53
_cell_measurement_temperature 173
_cell_measurement_theta_max 17.1
_cell_measurement_theta_min 3.8
_cell_volume 1482.2(5)
_computing_cell_refinement 'Dirax/lsq (Duisenberg & Schreurs, 1989-2000)'
_computing_data_collection Collect
_computing_data_reduction EvalCCD
_computing_structure_refinement 'SHELXL-97 (Sheldrick, 1997)'
_computing_structure_solution 'SIR97(Cascarano al.,Acta Cryst.,1996,A52,C-79)'
_diffrn_measured_fraction_theta_full 0.989
_diffrn_measured_fraction_theta_max 0.989
_diffrn_measurement_device 'Bruker-Nonius KappaCCD'
_diffrn_measurement_method '\f & \w'
_diffrn_radiation_source 'fine-focus sealed tube'
_diffrn_radiation_type ' MoK\a'
_diffrn_radiation_wavelength_id all
_diffrn_reflns_av_R_equivalents 0.0700
_diffrn_reflns_av_sigmaI/netI 0.0628
_diffrn_reflns_limit_h_max 13
_diffrn_reflns_limit_h_min -13
_diffrn_reflns_limit_k_max 15
_diffrn_reflns_limit_k_min -15
_diffrn_reflns_limit_l_max 18
_diffrn_reflns_limit_l_min -18
_diffrn_reflns_number 26078
_diffrn_reflns_theta_full 27.50
_diffrn_reflns_theta_max 27.50
_diffrn_reflns_theta_min 4.57
_exptl_absorpt_coefficient_mu 2.430
_exptl_absorpt_correction_type none
_exptl_crystal_colour Colourless
_exptl_crystal_density_diffrn 1.908
_exptl_crystal_density_method 'not measured'
_exptl_crystal_description Block
_exptl_crystal_F_000 832
_exptl_crystal_size_max 0.30
_exptl_crystal_size_mid 0.30
_exptl_crystal_size_min 0.30
_refine_diff_density_max 2.243
_refine_diff_density_min -1.283
_refine_diff_density_rms 0.164
_refine_ls_extinction_method none
_refine_ls_goodness_of_fit_ref 1.040
_refine_ls_hydrogen_treatment noref
_refine_ls_matrix_type full
_refine_ls_number_parameters 407
_refine_ls_number_reflns 6748
_refine_ls_number_restraints 34
_refine_ls_restrained_S_all 1.077
_refine_ls_R_factor_all 0.0707
_refine_ls_R_factor_gt 0.0501
_refine_ls_shift/su_max 0.001
_refine_ls_shift/su_mean <0.001
_refine_ls_structure_factor_coef Fsqd
_refine_ls_weighting_details 'calc w=1/[\s^2^(Fo^2^)+(0.0537P)^2^+6.7142P] where P=(Fo^2^+2Fc^2^)/3'
_refine_ls_weighting_scheme calc
_refine_ls_wR_factor_gt 0.1085
_refine_ls_wR_factor_ref 0.1182
_reflns_number_gt 5506
_reflns_number_total 6748
_reflns_threshold_expression I>2\s(I)
_cod_data_source_file b926508b.txt
_cod_data_source_block Eu
_cod_database_code 7025289

loop_
_symmetry_equiv_pos_as_xyz
+X,+Y,+Z
-X,-Y,-Z

loop_
_atom_site_label
_atom_site_type_symbol
_atom_site_fract_x
_atom_site_fract_y
_atom_site_fract_z
_atom_site_U_iso_or_equiv
_atom_site_adp_type
_atom_site_occupancy
_atom_site_symmetry_multiplicity
_atom_site_calc_flag
_atom_site_refinement_flags
_atom_site_disorder_assembly
_atom_site_disorder_group
Eu1 Eu 0.20890(3) 0.42081(3) 0.89800(2) 0.01956(10) Uani 1 1 d . A .
S1 S 0.0311(2) 0.21417(17) 0.49075(13) 0.0387(4) Uani 1 1 d . . .
S2 S 0.2314(3) 0.34395(19) 1.30876(15) 0.0503(5) Uani 1 1 d . . .
C22a C 0.442(5) 0.279(3) 0.528(4) 0.0366(6) Uani 0.30 1 d PU A 1
S3a S 0.5201(14) 0.2290(14) 0.6914(8) 0.0366(6) Uani 0.30 1 d P A 1
C22b C 0.520(2) 0.227(2) 0.7066(14) 0.0366(6) Uani 0.70 1 d PU A 2
S3b S 0.4602(4) 0.3123(3) 0.5425(4) 0.0366(6) Uani 0.70 1 d P A 2
C1 C -0.1896(8) 0.0958(7) 0.8512(5) 0.0372(15) Uani 1 1 d . . .
C2 C -0.0967(6) 0.1753(6) 0.8107(5) 0.0270(13) Uani 1 1 d . . .
C3 C -0.1071(6) 0.1191(6) 0.7070(5) 0.0270(13) Uani 1 1 d . . .
C4 C -0.0297(6) 0.1873(5) 0.6597(5) 0.0233(12) Uani 1 1 d . . .
C5 C -0.0683(6) 0.1332(6) 0.5447(5) 0.0247(12) Uani 1 1 d . . .
C6 C -0.1803(6) 0.0165(6) 0.4641(4) 0.0237(12) Uani 1 1 d . . .
C7 C -0.1724(8) 0.0050(7) 0.3616(5) 0.0372(16) Uani 1 1 d . . .
C8 C -0.0678(8) 0.1018(7) 0.3658(6) 0.0409(16) Uani 1 1 d . . .
C9 C 0.3202(8) 0.0890(7) 0.9578(6) 0.0376(16) Uani 1 1 d . . .
C10 C 0.2851(6) 0.2112(6) 0.9895(5) 0.0265(13) Uani 1 1 d . . .
C11 C 0.2717(7) 0.2631(6) 1.0871(5) 0.0301(13) Uani 1 1 d . . .
C12 C 0.2378(6) 0.3767(6) 1.1248(4) 0.0245(12) Uani 1 1 d . . .
C13 C 0.2124(6) 0.4192(6) 1.2262(5) 0.0282(13) Uani 1 1 d . . .
C14 C 0.1663(5) 0.5289(5) 1.2689(4) 0.0171(10) Uani 1 1 d . . .
C15 C 0.1522(8) 0.5363(7) 1.3690(5) 0.0398(16) Uani 1 1 d . . .
C16 C 0.1839(9) 0.4470(7) 1.3976(6) 0.049(2) Uani 1 1 d . . .
C17 C 0.2838(9) 0.6858(7) 0.7199(6) 0.0397(17) Uani 1 1 d . . .
C18 C 0.2990(7) 0.5775(6) 0.7514(5) 0.0266(13) Uani 1 1 d . . .
C19 C 0.3629(7) 0.4993(6) 0.6988(5) 0.0285(13) Uani 1 1 d . . .
C20 C 0.3945(6) 0.4033(6) 0.7253(4) 0.0235(12) Uani 1 1 d . A .
C21 C 0.4550(6) 0.3184(6) 0.6606(5) 0.0269(13) Uani 1 1 d . . .
C23 C 0.5584(8) 0.1635(7) 0.6004(6) 0.0432(17) Uani 1 1 d . . .
C24 C 0.5311(8) 0.1995(7) 0.5207(6) 0.0457(19) Uani 1 1 d . A .
F1 F -0.1144(7) 0.1016(8) 0.9412(5) 0.107(3) Uani 1 1 d . . .
F2 F -0.2852(6) 0.1445(5) 0.8759(6) 0.086(2) Uani 1 1 d . . .
F3 F -0.2579(7) -0.0246(4) 0.7836(5) 0.088(2) Uani 1 1 d . . .
F4 F 0.4210(7) 0.0984(6) 0.9141(5) 0.083(2) Uani 1 1 d . . .
F5 F 0.2076(7) -0.0118(4) 0.8845(4) 0.0716(16) Uani 1 1 d . . .
F6 F 0.3630(5) 0.0574(4) 1.0364(3) 0.0471(10) Uani 1 1 d . . .
F7 F 0.2945(16) 0.7814(7) 0.7903(6) 0.194(5) Uani 1 1 d U . .
F8 F 0.3693(12) 0.7183(9) 0.6736(9) 0.148(4) Uani 1 1 d U . .
F9 F 0.1712(10) 0.6491(9) 0.6449(10) 0.184(5) Uani 1 1 d U . .
O1 O -0.0183(4) 0.2895(4) 0.8820(3) 0.0299(9) Uani 1 1 d . . .
O2 O 0.0703(4) 0.2946(4) 0.7146(3) 0.0251(9) Uani 1 1 d . . .
O3 O 0.2264(4) 0.4438(4) 1.0736(3) 0.0263(9) Uani 1 1 d . . .
O4 O 0.2693(5) 0.2506(4) 0.9168(3) 0.0307(10) Uani 1 1 d . . .
O5 O 0.2502(5) 0.5740(4) 0.8237(3) 0.0273(9) Uani 1 1 d . . .
O6 O 0.3764(4) 0.3861(4) 0.8063(3) 0.0254(9) Uani 1 1 d . . .
O7 O 0.0995(5) 0.5797(4) 0.9523(3) 0.0303(9) Uani 1 1 d D . .
O8 O 0.4200(4) 0.6043(4) 1.0252(3) 0.0313(10) Uani 1 1 d D . .
H22 H 0.3920 0.3020 0.4771 0.044 Uiso 0.30 1 calc PR A 1
H22A H 0.5306 0.2150 0.7702 0.044 Uiso 0.70 1 calc PR A 2
H3 H -0.1677 0.0316 0.6640 0.032 Uiso 1 1 calc R . .
H6 H -0.2474 -0.0425 0.4762 0.028 Uiso 1 1 calc R . .
H7 H -0.2361 -0.0655 0.2963 0.045 Uiso 1 1 calc R . .
H8 H -0.0513 0.1062 0.3041 0.049 Uiso 1 1 calc R . .
H11 H 0.2858 0.2211 1.1324 0.036 Uiso 1 1 calc R . .
H14 H 0.1492 0.5843 1.2368 0.021 Uiso 1 1 calc R . .
H15 H 0.1225 0.5999 1.4117 0.048 Uiso 1 1 calc R . .
H16 H 0.1798 0.4426 1.4621 0.058 Uiso 1 1 calc R . .
H19 H 0.3870 0.5108 0.6415 0.034 Uiso 1 1 calc R . .
H23 H 0.5999 0.0994 0.5973 0.052 Uiso 1 1 calc R A 1
H24 H 0.5671 0.1752 0.4639 0.055 Uiso 1 1 calc R B 1
H7A H 0.0721 0.6134 1.0024 0.045 Uiso 1 1 d RD A .
H7B H 0.0976 0.6200 0.9173 0.045 Uiso 1 1 d RD . .
H8A H 0.4523 0.6682 1.0144 0.047 Uiso 1 1 d RD A .
H8B H 0.4745 0.6088 1.0799 0.047 Uiso 1 1 d RD . .

loop_
_atom_site_aniso_label
_atom_site_aniso_U_11
_atom_site_aniso_U_22
_atom_site_aniso_U_33
_atom_site_aniso_U_23
_atom_site_aniso_U_13
_atom_site_aniso_U_12
Eu1 0.02090(15) 0.02293(16) 0.01687(15) 0.00924(11) 0.00749(11) 0.00921(11)
S1 0.0448(10) 0.0396(9) 0.0288(9) 0.0157(7) 0.0106(7) 0.0104(8)
S2 0.0813(15) 0.0460(11) 0.0347(10) 0.0237(8) 0.0255(10) 0.0263(10)
C22a 0.0411(14) 0.0357(14) 0.0319(17) 0.0089(15) 0.0177(12) 0.0158(12)
S3a 0.0411(14) 0.0357(14) 0.0319(17) 0.0089(15) 0.0177(12) 0.0158(12)
C22b 0.0411(14) 0.0357(14) 0.0319(17) 0.0089(15) 0.0177(12) 0.0158(12)
S3b 0.0411(14) 0.0357(14) 0.0319(17) 0.0089(15) 0.0177(12) 0.0158(12)
C1 0.042(4) 0.036(4) 0.033(4) 0.014(3) 0.019(3) 0.010(3)
C2 0.022(3) 0.029(3) 0.035(3) 0.016(3) 0.012(3) 0.011(2)
C3 0.027(3) 0.024(3) 0.026(3) 0.008(2) 0.009(3) 0.008(2)
C4 0.022(3) 0.026(3) 0.023(3) 0.010(2) 0.007(2) 0.011(2)
C5 0.027(3) 0.030(3) 0.020(3) 0.011(2) 0.009(2) 0.014(2)
C6 0.027(3) 0.027(3) 0.013(3) 0.002(2) 0.005(2) 0.015(2)
C7 0.039(4) 0.039(4) 0.020(3) 0.001(3) 0.003(3) 0.014(3)
C8 0.048(4) 0.050(4) 0.032(4) 0.021(3) 0.017(3) 0.022(4)
C9 0.051(4) 0.039(4) 0.041(4) 0.025(3) 0.023(3) 0.026(3)
C10 0.027(3) 0.025(3) 0.030(3) 0.014(3) 0.010(3) 0.008(2)
C11 0.034(3) 0.028(3) 0.026(3) 0.013(3) 0.006(3) 0.009(3)
C12 0.025(3) 0.027(3) 0.018(3) 0.011(2) 0.004(2) 0.005(2)
C13 0.027(3) 0.029(3) 0.026(3) 0.013(3) 0.007(3) 0.006(2)
C14 0.018(3) 0.020(3) 0.006(2) 0.0019(19) 0.003(2) 0.000(2)
C15 0.046(4) 0.043(4) 0.027(3) 0.010(3) 0.018(3) 0.013(3)
C16 0.071(6) 0.044(4) 0.026(4) 0.016(3) 0.021(4) 0.006(4)
C17 0.066(5) 0.043(4) 0.030(4) 0.024(3) 0.025(4) 0.032(4)
C18 0.033(3) 0.023(3) 0.020(3) 0.009(2) 0.006(3) 0.007(2)
C19 0.037(4) 0.029(3) 0.024(3) 0.013(2) 0.016(3) 0.012(3)
C20 0.019(3) 0.027(3) 0.020(3) 0.008(2) 0.006(2) 0.005(2)
C21 0.022(3) 0.030(3) 0.024(3) 0.006(2) 0.008(2) 0.008(2)
C23 0.036(4) 0.036(4) 0.049(5) 0.010(3) 0.008(3) 0.018(3)
C24 0.044(4) 0.051(4) 0.033(4) 0.004(3) 0.024(3) 0.014(3)
F1 0.072(4) 0.159(7) 0.096(5) 0.104(5) 0.010(3) -0.007(4)
F2 0.078(4) 0.069(4) 0.151(6) 0.057(4) 0.089(4) 0.031(3)
F3 0.136(5) 0.033(3) 0.079(4) 0.011(2) 0.071(4) -0.011(3)
F4 0.129(5) 0.092(4) 0.133(5) 0.088(4) 0.109(5) 0.091(4)
F5 0.110(5) 0.033(2) 0.053(3) 0.007(2) 0.007(3) 0.032(3)
F6 0.067(3) 0.048(2) 0.050(3) 0.034(2) 0.025(2) 0.036(2)
F7 0.494(16) 0.085(5) 0.103(5) 0.071(4) 0.148(8) 0.178(8)
F8 0.223(9) 0.138(6) 0.242(9) 0.164(7) 0.168(8) 0.118(6)
F9 0.120(6) 0.147(7) 0.281(11) 0.170(8) -0.041(7) 0.025(5)
O1 0.029(2) 0.031(2) 0.024(2) 0.0064(18) 0.0117(18) 0.0061(18)
O2 0.024(2) 0.026(2) 0.022(2) 0.0088(17) 0.0067(17) 0.0058(17)
O3 0.034(2) 0.028(2) 0.020(2) 0.0124(17) 0.0092(18) 0.0141(18)
O4 0.043(3) 0.034(2) 0.031(2) 0.0199(19) 0.021(2) 0.022(2)
O5 0.036(2) 0.030(2) 0.027(2) 0.0168(18) 0.0169(19) 0.0175(19)
O6 0.026(2) 0.032(2) 0.022(2) 0.0138(17) 0.0107(17) 0.0134(17)
O7 0.038(3) 0.036(2) 0.031(2) 0.0182(19) 0.020(2) 0.022(2)
O8 0.027(2) 0.036(2) 0.026(2) 0.0165(19) 0.0029(18) 0.0063(19)

loop_
_atom_type_symbol
_atom_type_description
_atom_type_scat_dispersion_real
_atom_type_scat_dispersion_imag
_atom_type_scat_source
C C 0.0033 0.0016 'International Tables Vol C Tables 4.2.6.8 and 6.1.1.4'
H H 0.0000 0.0000 'International Tables Vol C Tables 4.2.6.8 and 6.1.1.4'
Eu Eu -0.1578 3.6682 'International Tables Vol C Tables 4.2.6.8 and 6.1.1.4'
F F 0.0171 0.0103 'International Tables Vol C Tables 4.2.6.8 and 6.1.1.4'
O O 0.0106 0.0060 'International Tables Vol C Tables 4.2.6.8 and 6.1.1.4'
S S 0.1246 0.1234 'International Tables Vol C Tables 4.2.6.8 and 6.1.1.4'

loop_
_diffrn_radiation_wavelength
0.71073

loop_
_geom_angle_atom_site_label_1
_geom_angle_atom_site_label_2
_geom_angle_atom_site_label_3
_geom_angle
O4 Eu1 O2 93.26(15)
O4 Eu1 O3 72.41(14)
O2 Eu1 O3 143.86(14)
O4 Eu1 O1 81.03(16)
O2 Eu1 O1 70.85(14)
O3 Eu1 O1 74.16(14)
O4 Eu1 O5 144.10(14)
O2 Eu1 O5 77.26(14)
O3 Eu1 O5 132.87(14)
O1 Eu1 O5 125.94(15)
O4 Eu1 O7 148.43(14)
O2 Eu1 O7 102.67(15)
O3 Eu1 O7 78.84(14)
O1 Eu1 O7 78.82(15)
O5 Eu1 O7 66.94(14)
O4 Eu1 O6 73.11(14)
O2 Eu1 O6 74.03(14)
O3 Eu1 O6 128.85(14)
O1 Eu1 O6 134.59(14)
O5 Eu1 O6 70.99(13)
O7 Eu1 O6 137.35(14)
O4 Eu1 O8 101.32(16)
O2 Eu1 O8 145.05(14)
O3 Eu1 O8 71.09(14)
O1 Eu1 O8 142.46(14)
O5 Eu1 O8 72.31(15)
O7 Eu1 O8 80.96(15)
O6 Eu1 O8 80.07(15)
C8 S1 C5 91.9(3)
C16 S2 C13 92.2(3)
C24 C22a C21 97(3)
C23 S3a C21 104.0(6)
C23 C22b C21 91.5(8)
C24 S3b C21 93.5(4)
F3 C1 F1 109.1(7)
F3 C1 F2 106.8(7)
F1 C1 F2 103.8(7)
F3 C1 C2 114.4(6)
F1 C1 C2 111.0(6)
F2 C1 C2 111.1(6)
O1 C2 C3 128.5(6)
O1 C2 C1 113.7(5)
C3 C2 C1 117.9(6)
C2 C3 C4 122.2(5)
O2 C4 C3 122.5(5)
O2 C4 C5 118.0(5)
C3 C4 C5 119.5(5)
C6 C5 C4 129.4(5)
C6 C5 S1 112.2(4)
C4 C5 S1 118.4(4)
C5 C6 C7 107.7(5)
C8 C7 C6 114.7(6)
C7 C8 S1 113.5(5)
F6 C9 F5 105.9(6)
F6 C9 F4 107.6(6)
F5 C9 F4 106.4(6)
F6 C9 C10 115.1(6)
F5 C9 C10 110.9(6)
F4 C9 C10 110.5(5)
O4 C10 C11 128.5(6)
O4 C10 C9 112.9(5)
C11 C10 C9 118.6(5)
C10 C11 C12 123.4(6)
O3 C12 C11 122.9(5)
O3 C12 C13 117.2(5)
C11 C12 C13 119.9(5)
C12 C13 C14 124.6(5)
C12 C13 S2 123.3(5)
C14 C13 S2 112.1(4)
C15 C14 C13 106.7(5)
C16 C15 C14 115.2(6)
C15 C16 S2 113.8(5)
F7 C17 F9 109.6(10)
F7 C17 F8 106.9(9)
F9 C17 F8 97.3(9)
F7 C17 C18 115.0(6)
F9 C17 C18 111.8(7)
F8 C17 C18 114.7(6)
O5 C18 C19 129.1(6)
O5 C18 C17 113.7(5)
C19 C18 C17 117.2(5)
C18 C19 C20 123.4(5)
O6 C20 C19 123.4(5)
O6 C20 C21 116.8(5)
C19 C20 C21 119.8(5)
C20 C21 S3a 125.3(6)
C20 C21 C22b 118.5(7)
C20 C21 S3 122.2(5)
C20 C21 C22a 128.1(16)
C24 C23 S3a 115.6(7)
C24 C23 C22b 121.4(9)
C23 C24 C22 115(2)
C23 C24 S3b 114.3(6)
C2 O1 Eu1 128.6(4)
C4 O2 Eu1 136.1(4)
C12 O3 Eu1 137.0(4)
C10 O4 Eu1 134.9(4)
C18 O5 Eu1 132.9(4)
C20 O6 Eu1 132.9(4)
O4 Eu1 H7B 163.6
O2 Eu1 H7B 94.1
O3 Eu1 H7B 93.2
O1 Eu1 H7B 87.5
O5 Eu1 H7B 52.2
O7 Eu1 H7B 15.2
O6 Eu1 H7B 123.1
O8 Eu1 H7B 80.7
C2 C3 H3 118.9
C4 C3 H3 118.9
C5 C6 H6 126.2
C7 C6 H6 126.2
C8 C7 H7 122.6
C6 C7 H7 122.6
C7 C8 H8 123.2
S1 C8 H8 123.2
C10 C11 H11 118.3
C12 C11 H11 118.3
C15 C14 H14 126.6
C13 C14 H14 126.6
C16 C15 H15 122.4
C14 C15 H15 122.4
C15 C16 H16 123.1
S2 C16 H16 123.1
C18 C19 H19 118.3
C20 C19 H19 118.3
C24 C23 H23 122.2
S3a C23 H23 122.2
C22b C23 H23 116.4
C23 C24 H24 122.5
C22a C24 H24 122.5
S3b C24 H24 122.0
Eu1 O7 H7A 138.7
Eu1 O7 H7B 112.7
H7A O7 H7B 107.9
Eu1 O8 H8A 122.7
Eu1 O8 H8B 125.9
H8A O8 H8B 110.9

loop_
_geom_bond_atom_site_label_1
_geom_bond_atom_site_label_2
_geom_bond_distance
Eu1 O4 2.329(4)
Eu1 O2 2.369(4)
Eu1 O3 2.380(4)
Eu1 O1 2.390(4)
Eu1 O5 2.405(4)
Eu1 O7 2.408(4)
Eu1 O6 2.420(4)
Eu1 O8 2.425(4)
S1 C8 1.680(8)
S1 C5 1.723(6)
S2 C16 1.676(8)
S2 C13 1.714(6)
C22a C24 1.46(4)
C22a C21 1.74(6)
S3a C23 1.452(13)
S3a C21 1.517(14)
C22b C23 1.620(18)
C22b C21 1.65(2)
S3b C24 1.641(9)
S3b C21 1.673(8)
C1 F3 1.301(8)
C1 F1 1.307(9)
C1 F2 1.310(9)
C1 C2 1.529(9)
C2 O1 1.281(7)
C2 C3 1.356(9)
C3 C4 1.437(8)
C4 O2 1.259(7)
C4 C5 1.446(8)
C5 C6 1.437(8)
C6 C7 1.442(9)
C7 C8 1.344(10)
C9 F6 1.319(7)
C9 F5 1.327(9)
C9 F4 1.331(8)
C9 C10 1.513(9)
C10 O4 1.274(7)
C10 C11 1.362(9)
C11 C12 1.422(9)
C12 O3 1.261(7)
C12 C13 1.460(8)
C13 C14 1.466(8)
C14 C15 1.442(8)
C15 C16 1.342(11)
C17 F7 1.177(9)
C17 F9 1.241(11)
C17 F8 1.282(10)
C17 C18 1.531(9)
C18 O5 1.255(7)
C18 C19 1.371(9)
C19 C20 1.402(8)
C20 O6 1.286(7)
C20 C21 1.469(8)
C23 C24 1.343(11)
Eu1 H7B 2.8170
C22a H22 0.9500
C22b H22A 0.9500
C3 H3 0.9500
C6 H6 0.9500
C7 H7 0.9500
C8 H8 0.9500
C11 H11 0.9500
C14 H14 0.9500
C15 H15 0.9500
C16 H16 0.9500
C19 H19 0.9500
C23 H23 0.9500
C24 H24 0.9500
O7 H7A 0.8330
O7 H7B 0.8026
O8 H8A 0.8308
O8 H8B 0.8271

loop_
_geom_hbond_atom_site_label_D
_geom_hbond_atom_site_label_H
_geom_hbond_atom_site_label_A
_geom_hbond_distance_DH
_geom_hbond_distance_HA
_geom_hbond_distance_DA
_geom_hbond_angle_DHA
_geom_hbond_site_symmetry_A
O7 H7A O1 0.83 1.93 2.759(6) 173 2_567
O8 H8A F4 0.83 2.46 3.199(7) 149 2_667
O8 H8A O4 0.83 2.62 3.006(6) 110 2_667
O8 H8B O6 0.83 1.94 2.754(6) 170 2_667
